data_1511895
loop_
_publ_author_name
'Newhouse, Timothy R.'
'Kaib, Philip S. J.'
'Gross, Andrew W.'
'Corey, E. J.'

_publ_section_title
;
 Versatile Approaches for the Synthesis of Fused-Ring \g-Lactones
 Utilizing Cyclopropane Intermediates
;
_journal_issue 7
_journal_name_full 'Organic Letters'
_journal_page_first 1591
_journal_paper_doi 10.1021/ol400362t
_journal_volume 15
_journal_year 2013
_chemical_absolute_configuration ad
_chemical_formula_sum 'C10 H12 O3'
_chemical_formula_weight 180.19
_chemical_name_systematic
;
 ? 
;
_space_group_IT_number 19
_symmetry_cell_setting orthorhombic
_symmetry_space_group_name_Hall 'P 2ac 2ab'
_symmetry_space_group_name_H-M 'P 21 21 21'
_atom_sites_solution_hydrogens geom
_atom_sites_solution_primary direct
_atom_sites_solution_secondary difmap
_audit_creation_method SHELXL-97
_cell_angle_alpha 90.00
_cell_angle_beta 90.00
_cell_angle_gamma 90.00
_cell_formula_units_Z 8
_cell_length_a 9.77070(10)
_cell_length_b 12.1601(2)
_cell_length_c 14.4735(2)
_cell_measurement_reflns_used 9816
_cell_measurement_temperature 100(2)
_cell_measurement_theta_max 69.1
_cell_measurement_theta_min 4.75
_cell_volume 1719.64(4)
_computing_cell_refinement 'SAINT 7.46A (Bruker-AXS, 2009)'
_computing_data_collection 'APEX2 v2009.3.0 (Bruker-AXS, 2009)'
_computing_data_reduction 'SAINT 7.46A (Bruker-AXS, 2009)'
_computing_molecular_graphics 'Bruker SHELXTL (Sheldrick, 2008)'
_computing_publication_material 'Bruker SHELXTL (Sheldrick, 2008)'
_computing_structure_refinement 'SHELXL-97 (Sheldrick, 2008)'
_computing_structure_solution 'SHELXS-97 (Sheldrick, 2008)'
_diffrn_ambient_temperature 100(2)
_diffrn_measured_fraction_theta_full 0.994
_diffrn_measured_fraction_theta_max 0.995
_diffrn_measurement_device_type
;
Bruker D8 goniometer with CCD area detector  
;
_diffrn_measurement_method 'omega and phi scans'
_diffrn_radiation_monochromator graphite
_diffrn_radiation_source 'I\mS microfocus tube'
_diffrn_radiation_type CuK\a
_diffrn_radiation_wavelength 1.54178
_diffrn_reflns_av_R_equivalents 0.0304
_diffrn_reflns_av_sigmaI/netI 0.0155
_diffrn_reflns_limit_h_max 9
_diffrn_reflns_limit_h_min -11
_diffrn_reflns_limit_k_max 14
_diffrn_reflns_limit_k_min -14
_diffrn_reflns_limit_l_max 16
_diffrn_reflns_limit_l_min -17
_diffrn_reflns_number 23785
_diffrn_reflns_theta_full 69.54
_diffrn_reflns_theta_max 69.54
_diffrn_reflns_theta_min 4.75
_exptl_absorpt_coefficient_mu 0.846
_exptl_absorpt_correction_T_max 0.9202
_exptl_absorpt_correction_T_min 0.8626
_exptl_absorpt_correction_type multi-scan
_exptl_absorpt_process_details SADABS
_exptl_crystal_colour colorless
_exptl_crystal_density_diffrn 1.392
_exptl_crystal_density_method 'not measured'
_exptl_crystal_description block
_exptl_crystal_F_000 768
_exptl_crystal_size_max 0.18
_exptl_crystal_size_mid 0.12
_exptl_crystal_size_min 0.10
_refine_diff_density_max 0.174
_refine_diff_density_min -0.227
_refine_diff_density_rms 0.066
_refine_ls_abs_structure_details 'Flack H D (1983), Acta Cryst. A39, 876-881'
_refine_ls_abs_structure_Flack -0.09(12)
_refine_ls_extinction_method none
_refine_ls_goodness_of_fit_ref 1.068
_refine_ls_hydrogen_treatment constr
_refine_ls_matrix_type full
_refine_ls_number_parameters 237
_refine_ls_number_reflns 3193
_refine_ls_number_restraints 0
_refine_ls_restrained_S_all 1.068
_refine_ls_R_factor_all 0.0263
_refine_ls_R_factor_gt 0.0258
_refine_ls_shift/su_max 0.000
_refine_ls_shift/su_mean 0.000
_refine_ls_structure_factor_coef Fsqd
_refine_ls_weighting_details 'calc w=1/[\s^2^(Fo^2^)+(0.0388P)^2^+0.3123P] where P=(Fo^2^+2Fc^2^)/3'
_refine_ls_weighting_scheme calc
_refine_ls_wR_factor_gt 0.0665
_refine_ls_wR_factor_ref 0.0670
_reflns_number_gt 3136
_reflns_number_total 3193
_reflns_threshold_expression >2sigma(I)
_cod_data_source_file ol400362t_si_001.cif
_cod_data_source_block TRN-6-042-10
_cod_depositor_comments
;
The following automatic conversions were performed:

'_symmetry_cell_setting' value 'Orthorhombic' changed to
'orthorhombic' according to
/home/saulius/struct/CIF-dictionaries/cif_core.dic dictionary named
'cif_core.dic' version 2.4.2 from 2011-04-26.

Automatic conversion script
Id: cif_fix_values 1891 2012-01-12 08:04:46Z andrius 
;
_cod_original_sg_symbol_H-M P212121
_cod_database_code 1511895

loop_
_space_group_symop_id
_space_group_symop_operation_xyz
1 'x, y, z'
2 '-x+1/2, -y, z+1/2'
3 'x+1/2, -y+1/2, -z'
4 '-x, y+1/2, -z+1/2'

loop_
_atom_site_label
_atom_site_type_symbol
_atom_site_fract_x
_atom_site_fract_y
_atom_site_fract_z
_atom_site_U_iso_or_equiv
_atom_site_adp_type
_atom_site_occupancy
_atom_site_symmetry_multiplicity
_atom_site_calc_flag
_atom_site_refinement_flags
C1 C 0.60060(13) 0.55261(10) 0.48344(8) 0.0204(3) Uani 1 1 d .
C2 C 0.46059(13) 0.60383(10) 0.49674(9) 0.0210(3) Uani 1 1 d .
H2 H 0.3896 0.5680 0.4571 0.025 Uiso 1 1 calc R
C3 C 0.46664(12) 0.72957(11) 0.48132(9) 0.0212(3) Uani 1 1 d .
C4 C 0.45969(12) 0.78273(10) 0.57576(9) 0.0210(3) Uani 1 1 d .
H4 H 0.4214 0.8589 0.5737 0.025 Uiso 1 1 calc R
C5 C 0.60866(13) 0.77912(10) 0.61457(9) 0.0208(3) Uani 1 1 d .
H5A H 0.6738 0.7767 0.5622 0.025 Uiso 1 1 calc R
H5B H 0.6265 0.8475 0.6498 0.025 Uiso 1 1 calc R
C6 C 0.63467(13) 0.67981(10) 0.67766(8) 0.0193(2) Uani 1 1 d .
H6A H 0.7347 0.6694 0.6841 0.023 Uiso 1 1 calc R
H6B H 0.5974 0.6963 0.7398 0.023 Uiso 1 1 calc R
C7 C 0.57172(12) 0.57260(10) 0.64338(8) 0.0189(2) Uani 1 1 d .
C8 C 0.42896(12) 0.59118(10) 0.59949(9) 0.0199(3) Uani 1 1 d .
H8 H 0.3650 0.5287 0.6119 0.024 Uiso 1 1 calc R
C9 C 0.36836(13) 0.70265(10) 0.62938(9) 0.0224(3) Uani 1 1 d .
H9A H 0.2712 0.7096 0.6109 0.027 Uiso 1 1 calc R
H9B H 0.3764 0.7138 0.6969 0.027 Uiso 1 1 calc R
C10 C 0.57108(14) 0.48580(11) 0.71851(9) 0.0242(3) Uani 1 1 d .
H10A H 0.6630 0.4793 0.7450 0.036 Uiso 1 1 calc R
H10B H 0.5436 0.4150 0.6921 0.036 Uiso 1 1 calc R
H10C H 0.5062 0.5070 0.7670 0.036 Uiso 1 1 calc R
O1 O 0.65771(9) 0.53218(7) 0.56631(6) 0.01992(19) Uani 1 1 d .
O2 O 0.65922(10) 0.53296(8) 0.41230(6) 0.0260(2) Uani 1 1 d .
O3 O 0.47719(10) 0.77420(9) 0.40737(7) 0.0289(2) Uani 1 1 d .
C11 C 0.48595(13) 0.21974(11) 0.53843(9) 0.0201(3) Uani 1 1 d .
C12 C 0.43751(13) 0.11780(10) 0.48883(8) 0.0199(3) Uani 1 1 d .
H12 H 0.3661 0.0766 0.5242 0.024 Uiso 1 1 calc R
C13 C 0.56389(13) 0.04634(10) 0.46577(9) 0.0204(3) Uani 1 1 d .
C14 C 0.58778(13) 0.05450(10) 0.36281(9) 0.0218(3) Uani 1 1 d .
H14 H 0.6316 -0.0131 0.3369 0.026 Uiso 1 1 calc R
C15 C 0.67741(13) 0.15936(11) 0.34827(9) 0.0240(3) Uani 1 1 d .
H15A H 0.7334 0.1721 0.4043 0.029 Uiso 1 1 calc R
H15B H 0.7406 0.1468 0.2959 0.029 Uiso 1 1 calc R
C16 C 0.59133(13) 0.26207(10) 0.32873(9) 0.0212(3) Uani 1 1 d .
H16A H 0.6476 0.3278 0.3423 0.025 Uiso 1 1 calc R
H16B H 0.5690 0.2636 0.2620 0.025 Uiso 1 1 calc R
C17 C 0.45803(13) 0.27054(10) 0.38343(8) 0.0188(3) Uani 1 1 d .
C18 C 0.38656(12) 0.15740(10) 0.39462(8) 0.0195(3) Uani 1 1 d .
H18 H 0.2846 0.1634 0.3921 0.023 Uiso 1 1 calc R
C19 C 0.44283(13) 0.07284(11) 0.32503(9) 0.0222(3) Uani 1 1 d .
H19A H 0.3887 0.0040 0.3257 0.027 Uiso 1 1 calc R
H19B H 0.4448 0.1030 0.2615 0.027 Uiso 1 1 calc R
C20 C 0.36644(14) 0.35853(11) 0.34325(9) 0.0246(3) Uani 1 1 d .
H20A H 0.4178 0.4274 0.3377 0.037 Uiso 1 1 calc R
H20B H 0.2875 0.3698 0.3840 0.037 Uiso 1 1 calc R
H20C H 0.3345 0.3354 0.2821 0.037 Uiso 1 1 calc R
O4 O 0.49257(9) 0.30490(7) 0.47891(6) 0.0211(2) Uani 1 1 d .
O5 O 0.51862(10) 0.22917(8) 0.61820(6) 0.0261(2) Uani 1 1 d .
O6 O 0.63284(10) -0.00160(7) 0.52172(6) 0.0257(2) Uani 1 1 d .

loop_
_atom_site_aniso_label
_atom_site_aniso_U_11
_atom_site_aniso_U_22
_atom_site_aniso_U_33
_atom_site_aniso_U_23
_atom_site_aniso_U_13
_atom_site_aniso_U_12
C1 0.0214(6) 0.0203(5) 0.0194(6) -0.0020(5) 0.0000(5) -0.0039(5)
C2 0.0176(6) 0.0248(6) 0.0205(6) -0.0021(5) -0.0026(5) -0.0019(5)
C3 0.0122(6) 0.0284(6) 0.0229(7) 0.0018(5) -0.0023(5) 0.0005(5)
C4 0.0191(6) 0.0214(6) 0.0225(6) 0.0008(5) 0.0011(5) 0.0032(5)
C5 0.0205(6) 0.0201(5) 0.0217(6) -0.0011(5) -0.0010(5) -0.0014(5)
C6 0.0189(6) 0.0222(6) 0.0168(5) -0.0011(5) -0.0014(5) -0.0012(5)
C7 0.0182(6) 0.0215(6) 0.0171(6) -0.0015(5) 0.0020(5) 0.0003(5)
C8 0.0156(6) 0.0230(6) 0.0210(6) 0.0002(5) 0.0006(5) -0.0045(5)
C9 0.0167(6) 0.0273(6) 0.0232(6) 0.0006(5) 0.0021(5) 0.0019(5)
C10 0.0264(7) 0.0234(6) 0.0228(6) 0.0025(5) 0.0022(5) -0.0005(5)
O1 0.0196(4) 0.0219(4) 0.0182(4) -0.0021(3) 0.0000(3) 0.0019(3)
O2 0.0279(5) 0.0304(5) 0.0197(4) -0.0040(4) 0.0028(4) -0.0002(4)
O3 0.0281(5) 0.0378(5) 0.0209(5) 0.0064(4) -0.0035(4) -0.0007(4)
C11 0.0180(6) 0.0230(6) 0.0194(6) 0.0003(5) 0.0036(5) 0.0012(5)
C12 0.0180(6) 0.0220(6) 0.0198(6) 0.0019(5) 0.0013(5) -0.0027(5)
C13 0.0185(6) 0.0162(5) 0.0265(6) -0.0002(5) -0.0014(5) -0.0044(5)
C14 0.0209(6) 0.0220(6) 0.0224(6) -0.0041(5) -0.0001(5) 0.0004(5)
C15 0.0185(6) 0.0291(7) 0.0244(6) 0.0012(5) 0.0031(5) -0.0011(5)
C16 0.0218(6) 0.0231(6) 0.0186(6) 0.0017(5) 0.0029(5) -0.0040(5)
C17 0.0205(6) 0.0219(6) 0.0139(6) -0.0011(5) -0.0003(4) -0.0026(5)
C18 0.0156(6) 0.0220(6) 0.0209(6) -0.0001(5) -0.0006(5) -0.0019(5)
C19 0.0215(6) 0.0227(6) 0.0223(6) -0.0029(5) -0.0017(5) -0.0020(5)
C20 0.0263(7) 0.0237(6) 0.0238(6) 0.0013(5) -0.0024(5) 0.0015(5)
O4 0.0258(5) 0.0226(4) 0.0150(4) -0.0002(3) -0.0002(3) -0.0027(4)
O5 0.0314(5) 0.0305(5) 0.0162(5) -0.0013(4) -0.0004(4) -0.0006(4)
O6 0.0272(5) 0.0216(4) 0.0282(5) 0.0045(4) -0.0055(4) -0.0015(4)

loop_
_atom_type_symbol
_atom_type_description
_atom_type_scat_dispersion_real
_atom_type_scat_dispersion_imag
_atom_type_scat_source
C C 0.0181 0.0091 'International Tables Vol C Tables 4.2.6.8 and 6.1.1.4'
H H 0.0000 0.0000 'International Tables Vol C Tables 4.2.6.8 and 6.1.1.4'
O O 0.0492 0.0322 'International Tables Vol C Tables 4.2.6.8 and 6.1.1.4'

loop_
_geom_angle_atom_site_label_1
_geom_angle_atom_site_label_2
_geom_angle_atom_site_label_3
_geom_angle
O1 C1 C2 109.69(10)
O2 C1 C2 128.35(12)
O2 C1 O1 121.95(11)
C1 C2 H2 112.0
C1 C2 C3 110.71(10)
C1 C2 C8 105.37(10)
C3 C2 H2 112.0
C8 C2 H2 112.0
C8 C2 C3 104.36(10)
C4 C3 C2 106.87(10)
O3 C3 C2 125.24(12)
O3 C3 C4 127.87(12)
C3 C4 H4 112.7
C3 C4 C5 105.74(10)
C3 C4 C9 102.25(10)
C5 C4 H4 112.7
C9 C4 H4 112.7
C9 C4 C5 110.06(10)
C4 C5 H5A 109.0
C4 C5 H5B 109.0
H5A C5 H5B 107.8
C6 C5 C4 112.99(10)
C6 C5 H5A 109.0
C6 C5 H5B 109.0
C5 C6 H6A 108.7
C5 C6 H6B 108.7
H6A C6 H6B 107.6
C7 C6 C5 114.35(10)
C7 C6 H6A 108.7
C7 C6 H6B 108.7
C6 C7 C8 111.84(10)
C10 C7 C6 111.33(10)
C10 C7 C8 113.08(10)
O1 C7 C6 107.47(9)
O1 C7 C8 104.50(9)
O1 C7 C10 108.17(10)
C2 C8 C7 103.40(10)
C2 C8 H8 112.2
C2 C8 C9 105.22(10)
C7 C8 H8 112.2
C9 C8 C7 111.04(10)
C9 C8 H8 112.2
C4 C9 C8 101.13(10)
C4 C9 H9A 111.5
C4 C9 H9B 111.5
C8 C9 H9A 111.5
C8 C9 H9B 111.5
H9A C9 H9B 109.4
C7 C10 H10A 109.5
C7 C10 H10B 109.5
C7 C10 H10C 109.5
H10A C10 H10B 109.5
H10A C10 H10C 109.5
H10B C10 H10C 109.5
C1 O1 C7 112.02(9)
O4 C11 C12 110.00(10)
O5 C11 C12 128.18(12)
O5 C11 O4 121.81(12)
C11 C12 H12 112.8
C11 C12 C13 108.29(10)
C11 C12 C18 105.53(10)
C13 C12 H12 112.8
C18 C12 H12 112.8
C18 C12 C13 104.15(10)
C14 C13 C12 107.41(10)
O6 C13 C12 125.01(11)
O6 C13 C14 127.48(12)
C13 C14 H14 112.4
C13 C14 C15 105.85(10)
C13 C14 C19 102.61(10)
C15 C14 H14 112.4
C19 C14 H14 112.4
C19 C14 C15 110.55(10)
C14 C15 H15A 109.1
C14 C15 H15B 109.1
H15A C15 H15B 107.8
C16 C15 C14 112.51(10)
C16 C15 H15A 109.1
C16 C15 H15B 109.1
C15 C16 H16A 108.5
C15 C16 H16B 108.5
H16A C16 H16B 107.5
C17 C16 C15 115.30(10)
C17 C16 H16A 108.5
C17 C16 H16B 108.5
C16 C17 C18 112.21(10)
C20 C17 C16 110.68(11)
C20 C17 C18 113.68(10)
O4 C17 C16 107.94(10)
O4 C17 C18 104.78(9)
O4 C17 C20 107.10(10)
C12 C18 C17 103.05(10)
C12 C18 H18 112.3
C12 C18 C19 104.87(10)
C17 C18 H18 112.3
C19 C18 C17 111.29(10)
C19 C18 H18 112.3
C14 C19 C18 101.15(10)
C14 C19 H19A 111.5
C14 C19 H19B 111.5
C18 C19 H19A 111.5
C18 C19 H19B 111.5
H19A C19 H19B 109.4
C17 C20 H20A 109.5
C17 C20 H20B 109.5
C17 C20 H20C 109.5
H20A C20 H20B 109.5
H20A C20 H20C 109.5
H20B C20 H20C 109.5
C11 O4 C17 111.60(9)

loop_
_geom_bond_atom_site_label_1
_geom_bond_atom_site_label_2
_geom_bond_distance
C1 C2 1.5154(17)
C1 O1 1.3459(15)
C1 O2 1.2023(15)
C2 H2 1.0000
C2 C3 1.5463(17)
C2 C8 1.5267(17)
C3 C4 1.5136(18)
C3 O3 1.2045(16)
C4 H4 1.0000
C4 C5 1.5608(17)
C4 C9 1.5318(17)
C5 H5A 0.9900
C5 H5B 0.9900
C5 C6 1.5352(17)
C6 H6A 0.9900
C6 H6B 0.9900
C6 C7 1.5245(16)
C7 C8 1.5493(17)
C7 C10 1.5154(17)
C7 O1 1.4804(14)
C8 H8 1.0000
C8 C9 1.5412(17)
C9 H9A 0.9900
C9 H9B 0.9900
C10 H10A 0.9800
C10 H10B 0.9800
C10 H10C 0.9800
C11 C12 1.5087(18)
C11 O4 1.3486(15)
C11 O5 1.2033(16)
C12 H12 1.0000
C12 C13 1.5464(17)
C12 C18 1.5294(17)
C13 C14 1.5116(18)
C13 O6 1.2039(16)
C14 H14 1.0000
C14 C15 1.5612(18)
C14 C19 1.5345(17)
C15 H15A 0.9900
C15 H15B 0.9900
C15 C16 1.5321(18)
C16 H16A 0.9900
C16 H16B 0.9900
C16 C17 1.5277(17)
C17 C18 1.5514(16)
C17 C20 1.5113(18)
C17 O4 1.4826(14)
C18 H18 1.0000
C18 C19 1.5407(17)
C19 H19A 0.9900
C19 H19B 0.9900
C20 H20A 0.9800
C20 H20B 0.9800
C20 H20C 0.9800

loop_
_geom_torsion_atom_site_label_1
_geom_torsion_atom_site_label_2
_geom_torsion_atom_site_label_3
_geom_torsion_atom_site_label_4
_geom_torsion
C1 C2 C3 C4 -104.76(12)
C1 C2 C3 O3 74.13(16)
C1 C2 C8 C7 19.88(12)
C1 C2 C8 C9 136.46(10)
C2 C1 O1 C7 -3.98(13)
C2 C3 C4 C5 82.34(11)
C2 C3 C4 C9 -32.87(12)
C2 C8 C9 C4 -39.92(12)
C3 C2 C8 C7 -96.79(11)
C3 C2 C8 C9 19.78(12)
C3 C4 C5 C6 -95.69(12)
C3 C4 C9 C8 44.21(11)
C4 C5 C6 C7 41.27(14)
C5 C4 C9 C8 -67.80(12)
C5 C6 C7 C8 -38.59(14)
C5 C6 C7 C10 -166.17(11)
C5 C6 C7 O1 75.55(12)
C6 C7 C8 C2 94.00(11)
C6 C7 C8 C9 -18.39(13)
C6 C7 O1 C1 -102.20(11)
C7 C8 C9 C4 71.31(12)
C8 C2 C3 C4 8.15(13)
C8 C2 C3 O3 -172.97(12)
C8 C7 O1 C1 16.76(12)
C9 C4 C5 C6 14.04(14)
C10 C7 C8 C2 -139.37(11)
C10 C7 C8 C9 108.25(12)
C10 C7 O1 C1 137.49(11)
O1 C1 C2 C3 101.53(12)
O1 C1 C2 C8 -10.73(13)
O1 C7 C8 C2 -21.96(12)
O1 C7 C8 C9 -134.35(10)
O2 C1 C2 C3 -77.02(16)
O2 C1 C2 C8 170.71(13)
O2 C1 O1 C7 174.69(11)
O3 C3 C4 C5 -96.51(15)
O3 C3 C4 C9 148.28(13)
C11 C12 C13 C14 -107.53(11)
C11 C12 C13 O6 69.06(15)
C11 C12 C18 C17 20.23(12)
C11 C12 C18 C19 136.79(10)
C12 C11 O4 C17 -3.15(13)
C12 C13 C14 C15 86.02(11)
C12 C13 C14 C19 -29.92(12)
C12 C18 C19 C14 -41.20(12)
C13 C12 C18 C17 -93.72(10)
C13 C12 C18 C19 22.84(12)
C13 C14 C15 C16 -92.98(12)
C13 C14 C19 C18 43.20(12)
C14 C15 C16 C17 38.17(15)
C15 C14 C19 C18 -69.30(12)
C15 C16 C17 C18 -38.32(15)
C15 C16 C17 C20 -166.47(11)
C15 C16 C17 O4 76.63(13)
C16 C17 C18 C12 94.96(11)
C16 C17 C18 C19 -16.94(14)
C16 C17 O4 C11 -103.52(11)
C17 C18 C19 C14 69.54(12)
C18 C12 C13 C14 4.44(12)
C18 C12 C13 O6 -178.97(12)
C18 C17 O4 C11 16.23(12)
C19 C14 C15 C16 17.43(15)
C20 C17 C18 C12 -138.49(11)
C20 C17 C18 C19 109.61(12)
C20 C17 O4 C11 137.28(11)
O4 C11 C12 C13 99.55(11)
O4 C11 C12 C18 -11.49(13)
O4 C17 C18 C12 -21.89(11)
O4 C17 C18 C19 -133.79(10)
O5 C11 C12 C13 -78.78(16)
O5 C11 C12 C18 170.18(12)
O5 C11 O4 C17 175.30(12)
O6 C13 C14 C15 -90.46(15)
O6 C13 C14 C19 153.60(12)
